data_9004427
loop_
_publ_author_name
'Beran, A.'
'Libowitzky, E.'

_publ_section_title
;A single-crystal infrared spectroscopic and X-ray-diffraction study of
 untwinned San Benito perovskite containing OH groups
;
_journal_name_full 'The Canadian Mineralogist'
_journal_page_first 803
_journal_page_last 809
_journal_volume 34
_journal_year 1996
_chemical_formula_sum 'Ca O3 Ti'
_chemical_name_mineral Perovskite
_space_group_IT_number 62
_symmetry_space_group_name_Hall '-P 2c 2ab'
_symmetry_space_group_name_H-M 'P b n m'
_cell_angle_alpha 90
_cell_angle_beta 90
_cell_angle_gamma 90
_cell_length_a 5.380
_cell_length_b 5.440
_cell_length_c 7.639
_cell_formula_units_Z 4
_cell_volume 223.572
_exptl_crystal_density_diffrn 4.039
_cod_original_formula_sum 'Ti Ca O3'
_cod_database_code 9004427

loop_
_symmetry_equiv_pos_as_xyz
x,y,z
x,y,1/2-z
-x,-y,1/2+z
1/2+x,1/2-y,1/2+z
1/2-x,1/2+y,1/2-z
1/2-x,1/2+y,z
1/2+x,1/2-y,-z
-x,-y,-z

loop_
_atom_site_aniso_label
_atom_site_aniso_U_11
_atom_site_aniso_U_22
_atom_site_aniso_U_33
_atom_site_aniso_U_12
_atom_site_aniso_U_13
_atom_site_aniso_U_23
Ti 0.00590 0.00520 0.00450 0.00000 0.00000 0.00025
Ca 0.00820 0.00830 0.00790 0.00160 0.00000 0.00000
O1 0.00820 0.00860 0.00450 0.00020 0.00000 0.00000
O2 0.00650 0.00600 0.00950 0.00200 -0.00080 -0.00100

loop_
_atom_site_label
_atom_site_fract_x
_atom_site_fract_y
_atom_site_fract_z
Ti 0.00000 0.50000 0.00000
Ca 0.00648 0.03560 0.25000
O1 0.57110 -0.01610 0.25000
O2 0.28970 0.28880 0.03730

_cod_duplicate_entry 1000022
